data_7045356
loop_
_publ_author_name
'Xiong, Yun'
'Yao, Shenglai'
'Kostenko, Arseni'
'Driess, Matthias'

_publ_section_title
;
 An isolable \b-diketiminato chlorosilylene.
;
_journal_issue 7
_journal_name_full 'Dalton transactions (Cambridge, England : 2003)'
_journal_page_first 2152
_journal_page_last 2155
_journal_paper_doi 10.1039/c8dt00121a
_journal_volume 47
_journal_year 2018
_chemical_formula_sum 'C54 H76 Cl2 N4 Si2'
_chemical_formula_weight 908.27
_space_group_IT_number 88
_space_group_name_Hall '-I 4ad'
_space_group_name_H-M_alt 'I 41/a :2'
_symmetry_cell_setting tetragonal
_symmetry_space_group_name_Hall '-I 4ad'
_symmetry_space_group_name_H-M 'I 41/a :2'
_atom_sites_solution_hydrogens geom
_atom_sites_solution_primary direct
_atom_sites_solution_secondary difmap
_audit_creation_method 'CrysAlisPro 1.171.38.43c (Rigaku OD, 2015)'
_audit_update_record
;
2017-11-29 deposited with the CCDC.
2018-01-23 downloaded from the CCDC.
;
_cell_angle_alpha 90.00
_cell_angle_beta 90.00
_cell_angle_gamma 90.00
_cell_formula_units_Z 8
_cell_length_a 20.92430(10)
_cell_length_b 20.92430(10)
_cell_length_c 23.8905(2)
_cell_measurement_reflns_used 14607
_cell_measurement_temperature 150(2)
_cell_measurement_theta_max 73.4850
_cell_measurement_theta_min 2.7760
_cell_volume 10459.89(11)
_computing_cell_refinement 'CrysAlisPro 1.171.38.43c (Rigaku OD, 2015)'
_computing_data_collection 'CrysAlisPro 1.171.38.43c (Rigaku OD, 2015)'
_computing_data_reduction 'CrysAlisPro 1.171.38.43c (Rigaku OD, 2015)'
_computing_structure_refinement 'SHELXL-97 (Sheldrick, 1997)'
_computing_structure_solution 'SHELXS-97 (Sheldrick, 1990)'
_diffrn_ambient_temperature 150(2)
_diffrn_measured_fraction_theta_full 0.999
_diffrn_measured_fraction_theta_max 0.999
_diffrn_measurement_device 'four-circle diffractometer'
_diffrn_measurement_device_type 'SuperNova, Single source at offset, Atlas'
_diffrn_radiation_monochromator mirror
_diffrn_radiation_source 'fine-focus sealed tube'
_diffrn_radiation_type CuK\a
_diffrn_radiation_wavelength 1.54184
_diffrn_reflns_av_R_equivalents 0.0502
_diffrn_reflns_av_sigmaI/netI 0.0231
_diffrn_reflns_limit_h_max 23
_diffrn_reflns_limit_h_min -25
_diffrn_reflns_limit_k_max 25
_diffrn_reflns_limit_k_min -24
_diffrn_reflns_limit_l_max 25
_diffrn_reflns_limit_l_min -28
_diffrn_reflns_number 35549
_diffrn_reflns_theta_full 67.46
_diffrn_reflns_theta_max 67.46
_diffrn_reflns_theta_min 2.81
_exptl_absorpt_coefficient_mu 1.837
_exptl_absorpt_correction_T_max 1.00000
_exptl_absorpt_correction_T_min 0.69397
_exptl_absorpt_correction_type multi-scan
_exptl_absorpt_process_details
;
CrysAlisPro 1.171.38.43c (Rigaku Oxford Diffraction, 2015)
Empirical absorption correction using spherical harmonics,
 implemented in SCALE3 ABSPACK scaling algorithm.
;
_exptl_crystal_colour colorless
_exptl_crystal_density_diffrn 1.154
_exptl_crystal_density_method 'not measured'
_exptl_crystal_description prism
_exptl_crystal_F_000 3920
_exptl_crystal_size_max 0.45
_exptl_crystal_size_mid 0.21
_exptl_crystal_size_min 0.17
_refine_diff_density_max 0.446
_refine_diff_density_min -0.223
_refine_diff_density_rms 0.049
_refine_ls_extinction_method none
_refine_ls_goodness_of_fit_ref 1.029
_refine_ls_hydrogen_treatment mixed
_refine_ls_matrix_type full
_refine_ls_number_parameters 292
_refine_ls_number_reflns 4706
_refine_ls_number_restraints 0
_refine_ls_restrained_S_all 1.029
_refine_ls_R_factor_all 0.0460
_refine_ls_R_factor_gt 0.0404
_refine_ls_shift/su_max 0.001
_refine_ls_shift/su_mean 0.000
_refine_ls_structure_factor_coef Fsqd
_refine_ls_weighting_details 'calc w=1/[\s^2^(Fo^2^)+(0.0696P)^2^+7.5219P] where P=(Fo^2^+2Fc^2^)/3'
_refine_ls_weighting_scheme calc
_refine_ls_wR_factor_gt 0.1075
_refine_ls_wR_factor_ref 0.1149
_reflns_number_gt 4141
_reflns_number_total 4706
_reflns_threshold_expression >2sigma(I)
_cod_data_source_file c8dt00121a2.cif
_cod_data_source_block 3
_cod_depositor_comments 'Adding full bibliography for 7045356--7045359.cif.'
_cod_original_sg_symbol_H-M I41/a
_cod_database_code 7045356

loop_
_symmetry_equiv_pos_as_xyz
'x, y, z'
'-y+3/4, x+1/4, z+1/4'
'-x, -y+1/2, z'
'y+1/4, -x+1/4, z+1/4'
'x+1/2, y+1/2, z+1/2'
'-y+5/4, x+3/4, z+3/4'
'-x+1/2, -y+1, z+1/2'
'y+3/4, -x+3/4, z+3/4'
'-x, -y, -z'
'y-3/4, -x-1/4, -z-1/4'
'x, y-1/2, -z'
'-y-1/4, x-1/4, -z-1/4'
'-x+1/2, -y+1/2, -z+1/2'
'y-1/4, -x+1/4, -z+1/4'
'x+1/2, y, -z+1/2'
'-y+1/4, x+1/4, -z+1/4'

loop_
_atom_site_label
_atom_site_type_symbol
_atom_site_fract_x
_atom_site_fract_y
_atom_site_fract_z
_atom_site_U_iso_or_equiv
_atom_site_adp_type
_atom_site_occupancy
_atom_site_symmetry_multiplicity
_atom_site_calc_flag
_atom_site_refinement_flags
Cl1 Cl 0.69169(2) 0.38317(2) 0.142448(18) 0.03725(14) Uani 1 1 d .
Si1 Si 0.64407(2) 0.30608(2) 0.107652(17) 0.02561(13) Uani 1 1 d .
N1 N 0.58646(6) 0.27737(6) 0.15118(5) 0.0247(3) Uani 1 1 d .
C1 C 0.51658(7) 0.28366(7) 0.14207(6) 0.0239(3) Uani 1 1 d .
H1 H 0.4990 0.3080 0.1746 0.029 Uiso 1 1 calc R
N2 N 0.60604(6) 0.32682(6) 0.04702(5) 0.0254(3) Uani 1 1 d .
C2 C 0.50099(7) 0.32142(8) 0.09020(7) 0.0266(3) Uani 1 1 d .
H2 H 0.4578 0.3349 0.0866 0.032 Uiso 1 1 calc R
C3 C 0.53996(8) 0.33834(7) 0.04865(7) 0.0268(3) Uani 1 1 d .
H3 H 0.5215 0.3599 0.0176 0.032 Uiso 1 1 calc R
C4 C 0.60915(7) 0.25730(8) 0.20589(7) 0.0268(3) Uani 1 1 d .
C5 C 0.60074(8) 0.29774(8) 0.25290(7) 0.0294(4) Uani 1 1 d .
C6 C 0.62453(9) 0.27728(9) 0.30448(7) 0.0373(4) Uani 1 1 d .
H6 H 0.6173 0.3028 0.3368 0.045 Uiso 1 1 calc R
C7 C 0.65830(10) 0.22095(10) 0.30967(8) 0.0420(4) Uani 1 1 d .
H7 H 0.6748 0.2084 0.3451 0.050 Uiso 1 1 calc R
C8 C 0.66799(9) 0.18289(9) 0.26332(8) 0.0379(4) Uani 1 1 d .
H8 H 0.6921 0.1447 0.2670 0.045 Uiso 1 1 calc R
C9 C 0.64309(8) 0.19933(8) 0.21109(7) 0.0305(4) Uani 1 1 d .
C10 C 0.65312(8) 0.15237(8) 0.16320(8) 0.0328(4) Uani 1 1 d .
H10 H 0.6353 0.1719 0.1284 0.039 Uiso 1 1 calc R
C11 C 0.72398(9) 0.13779(10) 0.15295(9) 0.0454(5) Uani 1 1 d .
H11A H 0.7469 0.1777 0.1452 0.068 Uiso 1 1 calc R
H11B H 0.7281 0.1090 0.1208 0.068 Uiso 1 1 calc R
H11C H 0.7422 0.1174 0.1862 0.068 Uiso 1 1 calc R
C12 C 0.61671(10) 0.08987(9) 0.17456(8) 0.0429(4) Uani 1 1 d .
H12A H 0.6324 0.0706 0.2093 0.064 Uiso 1 1 calc R
H12B H 0.6236 0.0601 0.1434 0.064 Uiso 1 1 calc R
H12C H 0.5710 0.0990 0.1781 0.064 Uiso 1 1 calc R
C13 C 0.56787(8) 0.36259(8) 0.25077(7) 0.0314(4) Uani 1 1 d .
H13 H 0.5581 0.3726 0.2108 0.038 Uiso 1 1 calc R
C14 C 0.61056(9) 0.41588(9) 0.27391(8) 0.0391(4) Uani 1 1 d .
H14A H 0.6179 0.4088 0.3139 0.059 Uiso 1 1 calc R
H14B H 0.5895 0.4573 0.2685 0.059 Uiso 1 1 calc R
H14C H 0.6516 0.4157 0.2541 0.059 Uiso 1 1 calc R
C15 C 0.50453(9) 0.36087(10) 0.28322(8) 0.0408(4) Uani 1 1 d .
H15A H 0.4761 0.3289 0.2665 0.061 Uiso 1 1 calc R
H15B H 0.4842 0.4030 0.2815 0.061 Uiso 1 1 calc R
H15C H 0.5129 0.3496 0.3224 0.061 Uiso 1 1 calc R
C16 C 0.64014(7) 0.33383(8) -0.00500(7) 0.0269(3) Uani 1 1 d .
C17 C 0.65397(8) 0.27885(8) -0.03658(7) 0.0321(4) Uani 1 1 d .
C18 C 0.69166(9) 0.28550(9) -0.08429(8) 0.0386(4) Uani 1 1 d .
H18 H 0.7025 0.2487 -0.1056 0.046 Uiso 1 1 calc R
C19 C 0.71346(9) 0.34457(10) -0.10112(8) 0.0417(4) Uani 1 1 d .
H19 H 0.7398 0.3481 -0.1334 0.050 Uiso 1 1 calc R
C20 C 0.69722(9) 0.39871(9) -0.07128(7) 0.0371(4) Uani 1 1 d .
H20 H 0.7110 0.4394 -0.0841 0.045 Uiso 1 1 calc R
C21 C 0.66083(8) 0.39449(8) -0.02252(7) 0.0299(3) Uani 1 1 d .
C22 C 0.64450(9) 0.45468(8) 0.00995(7) 0.0329(4) Uani 1 1 d .
H22 H 0.6244 0.4412 0.0460 0.040 Uiso 1 1 calc R
C23 C 0.59554(10) 0.49508(10) -0.02170(9) 0.0476(5) Uani 1 1 d .
H23A H 0.6149 0.5115 -0.0562 0.071 Uiso 1 1 calc R
H23B H 0.5820 0.5310 0.0019 0.071 Uiso 1 1 calc R
H23C H 0.5584 0.4687 -0.0311 0.071 Uiso 1 1 calc R
C24 C 0.70442(9) 0.49347(9) 0.02443(9) 0.0410(4) Uani 1 1 d .
H24A H 0.7347 0.4663 0.0448 0.062 Uiso 1 1 calc R
H24B H 0.6925 0.5300 0.0478 0.062 Uiso 1 1 calc R
H24C H 0.7244 0.5089 -0.0101 0.062 Uiso 1 1 calc R
C25 C 0.62865(9) 0.21367(9) -0.02064(8) 0.0389(4) Uani 1 1 d .
H25 H 0.6020 0.2190 0.0138 0.047 Uiso 1 1 calc R
C26 C 0.68272(12) 0.16734(10) -0.00652(11) 0.0578(6) Uani 1 1 d .
H26A H 0.7067 0.1572 -0.0406 0.087 Uiso 1 1 calc R
H26B H 0.6647 0.1280 0.0092 0.087 Uiso 1 1 calc R
H26C H 0.7114 0.1871 0.0209 0.087 Uiso 1 1 calc R
C27 C 0.58558(12) 0.18667(11) -0.06633(10) 0.0576(6) Uani 1 1 d .
H27A H 0.5494 0.2156 -0.0723 0.086 Uiso 1 1 calc R
H27B H 0.5697 0.1446 -0.0549 0.086 Uiso 1 1 calc R
H27C H 0.6100 0.1825 -0.1012 0.086 Uiso 1 1 calc R
H4 H 0.6973(10) 0.2692(10) 0.0977(8) 0.037(5) Uiso 1 1 d .

loop_
_atom_site_aniso_label
_atom_site_aniso_U_11
_atom_site_aniso_U_22
_atom_site_aniso_U_33
_atom_site_aniso_U_23
_atom_site_aniso_U_13
_atom_site_aniso_U_12
Cl1 0.0357(2) 0.0385(2) 0.0375(2) -0.00013(17) -0.00361(16) -0.01227(17)
Si1 0.0230(2) 0.0273(2) 0.0265(2) 0.00130(16) 0.00033(15) -0.00223(16)
N1 0.0224(6) 0.0272(7) 0.0244(6) 0.0011(5) -0.0015(5) -0.0037(5)
C1 0.0222(7) 0.0255(8) 0.0239(7) -0.0012(6) 0.0012(6) -0.0015(6)
N2 0.0236(6) 0.0275(7) 0.0250(6) 0.0002(5) 0.0031(5) -0.0008(5)
C2 0.0226(7) 0.0276(8) 0.0296(8) 0.0013(6) -0.0002(6) 0.0000(6)
C3 0.0274(8) 0.0255(8) 0.0276(8) 0.0020(6) -0.0014(6) 0.0004(6)
C4 0.0253(7) 0.0294(8) 0.0258(8) 0.0028(6) -0.0024(6) -0.0058(6)
C5 0.0288(8) 0.0311(8) 0.0283(8) 0.0013(6) -0.0015(6) -0.0074(6)
C6 0.0439(10) 0.0416(10) 0.0264(8) -0.0005(7) -0.0057(7) -0.0080(8)
C7 0.0496(11) 0.0455(11) 0.0309(9) 0.0067(8) -0.0128(8) -0.0054(8)
C8 0.0397(10) 0.0351(9) 0.0388(10) 0.0058(8) -0.0107(8) -0.0013(7)
C9 0.0275(8) 0.0307(8) 0.0332(8) 0.0028(7) -0.0046(7) -0.0051(6)
C10 0.0326(9) 0.0295(8) 0.0364(9) 0.0015(7) -0.0045(7) 0.0016(7)
C11 0.0379(10) 0.0447(11) 0.0536(12) -0.0010(9) -0.0064(9) 0.0108(8)
C12 0.0532(11) 0.0322(9) 0.0431(10) 0.0001(8) -0.0059(9) -0.0047(8)
C13 0.0347(9) 0.0322(9) 0.0272(8) -0.0045(6) -0.0009(7) -0.0035(7)
C14 0.0448(10) 0.0363(9) 0.0363(9) -0.0064(7) -0.0017(8) -0.0067(8)
C15 0.0379(10) 0.0478(11) 0.0366(9) -0.0084(8) 0.0032(8) -0.0036(8)
C16 0.0255(8) 0.0312(8) 0.0239(7) 0.0004(6) 0.0008(6) 0.0001(6)
C17 0.0318(8) 0.0330(9) 0.0315(9) -0.0026(7) 0.0039(7) -0.0011(7)
C18 0.0407(10) 0.0401(10) 0.0350(9) -0.0082(8) 0.0100(8) -0.0015(8)
C19 0.0419(10) 0.0524(11) 0.0308(9) -0.0020(8) 0.0129(8) -0.0075(9)
C20 0.0413(10) 0.0379(9) 0.0322(9) 0.0037(7) 0.0064(7) -0.0081(8)
C21 0.0301(8) 0.0323(8) 0.0272(8) 0.0026(6) 0.0013(6) -0.0012(7)
C22 0.0374(9) 0.0273(8) 0.0341(9) 0.0035(7) 0.0042(7) -0.0009(7)
C23 0.0496(12) 0.0384(10) 0.0547(12) 0.0063(9) -0.0023(9) 0.0057(9)
C24 0.0447(10) 0.0305(9) 0.0478(11) -0.0014(8) 0.0031(8) -0.0045(8)
C25 0.0454(10) 0.0297(9) 0.0415(10) -0.0067(7) 0.0124(8) -0.0031(8)
C26 0.0648(14) 0.0328(10) 0.0759(16) -0.0007(10) 0.0075(12) 0.0043(10)
C27 0.0610(14) 0.0493(12) 0.0624(14) -0.0121(11) 0.0052(11) -0.0202(11)

loop_
_atom_type_symbol
_atom_type_description
_atom_type_scat_dispersion_real
_atom_type_scat_dispersion_imag
_atom_type_scat_source
C C 0.0181 0.0091 'International Tables Vol C Tables 4.2.6.8 and 6.1.1.4'
H H 0.0000 0.0000 'International Tables Vol C Tables 4.2.6.8 and 6.1.1.4'
N N 0.0311 0.0180 'International Tables Vol C Tables 4.2.6.8 and 6.1.1.4'
Si Si 0.2541 0.3302 'International Tables Vol C Tables 4.2.6.8 and 6.1.1.4'
Cl Cl 0.3639 0.7018 'International Tables Vol C Tables 4.2.6.8 and 6.1.1.4'

loop_
_geom_angle_atom_site_label_1
_geom_angle_atom_site_label_2
_geom_angle_atom_site_label_3
_geom_angle
_geom_angle_site_symmetry_3
N1 Si1 N2 106.13(6) .
N1 Si1 Cl1 111.76(5) .
N2 Si1 Cl1 111.51(5) .
C4 N1 C1 118.65(12) .
C4 N1 Si1 114.86(10) .
C1 N1 Si1 125.25(10) .
N1 C1 C2 112.38(12) .
N1 C1 C1 110.85(15) 3_655
C2 C1 C1 112.03(10) 3_655
C3 N2 C16 119.60(13) .
C3 N2 Si1 118.61(11) .
C16 N2 Si1 121.78(10) .
C3 C2 C1 128.32(15) .
C2 C3 N2 125.28(15) .
C9 C4 C5 120.41(15) .
C9 C4 N1 119.49(14) .
C5 C4 N1 119.98(14) .
C6 C5 C4 118.16(16) .
C6 C5 C13 117.64(15) .
C4 C5 C13 124.20(14) .
C7 C6 C5 121.59(17) .
C8 C7 C6 119.77(16) .
C7 C8 C9 121.38(17) .
C8 C9 C4 118.60(16) .
C8 C9 C10 117.47(16) .
C4 C9 C10 123.92(15) .
C9 C10 C11 112.45(15) .
C9 C10 C12 110.36(15) .
C11 C10 C12 109.77(15) .
C5 C13 C14 111.93(14) .
C5 C13 C15 110.62(14) .
C14 C13 C15 109.75(14) .
C21 C16 C17 121.07(15) .
C21 C16 N2 120.11(14) .
C17 C16 N2 118.79(14) .
C18 C17 C16 118.29(16) .
C18 C17 C25 119.64(16) .
C16 C17 C25 122.07(15) .
C19 C18 C17 121.06(17) .
C18 C19 C20 120.26(16) .
C19 C20 C21 120.92(17) .
C20 C21 C16 118.31(16) .
C20 C21 C22 119.82(15) .
C16 C21 C22 121.87(14) .
C21 C22 C23 110.91(15) .
C21 C22 C24 111.74(15) .
C23 C22 C24 111.53(15) .
C17 C25 C27 111.17(17) .
C17 C25 C26 111.62(16) .
C27 C25 C26 111.15(18) .

loop_
_geom_bond_atom_site_label_1
_geom_bond_atom_site_label_2
_geom_bond_distance
_geom_bond_site_symmetry_2
Cl1 Si1 2.0703(6) .
Si1 N1 1.7014(13) .
Si1 N2 1.7086(13) .
N1 C4 1.453(2) .
N1 C1 1.4842(19) .
C1 C2 1.505(2) .
C1 C1 1.570(3) 3_655
N2 C3 1.404(2) .
N2 C16 1.441(2) .
C2 C3 1.333(2) .
C4 C9 1.411(2) .
C4 C5 1.417(2) .
C5 C6 1.396(2) .
C5 C13 1.522(2) .
C6 C7 1.380(3) .
C7 C8 1.379(3) .
C8 C9 1.395(2) .
C9 C10 1.523(2) .
C10 C11 1.533(3) .
C10 C12 1.538(2) .
C13 C14 1.532(2) .
C13 C15 1.536(2) .
C16 C21 1.405(2) .
C16 C17 1.406(2) .
C17 C18 1.393(2) .
C17 C25 1.512(2) .
C18 C19 1.378(3) .
C19 C20 1.381(3) .
C20 C21 1.394(2) .
C21 C22 1.518(2) .
C22 C23 1.528(3) .
C22 C24 1.533(3) .
C25 C27 1.524(3) .
C25 C26 1.528(3) .
